data_7027324
loop_
_publ_author_name
'Jacobsen, Heiko'
'Heinze, Katja'
'Llamazares, Angela'
'Schmalle, Helmut W.'
'Artus, Georg'
'Berke, Heinz'

_publ_section_title
;
 Co-ordination chemistry of the [Re(NO)2(PR3)2]+ fragment:
 crystallographic and computational studies&#x200A;&#x2020;
;
_journal_issue 11
_journal_name_full 'Journal of the Chemical Society, Dalton Transactions'
_journal_page_first 1717
_journal_paper_doi 10.1039/a901384i
_journal_year 1999
_chemical_formula_sum 'C73 H86 B F24 N2 O2.5 P2 Re'
_chemical_formula_weight 1746.39
_chemical_name_systematic
; 
                                  ?
;
_space_group_IT_number 2
_symmetry_cell_setting triclinic
_symmetry_space_group_name_Hall '-P 1'
_symmetry_space_group_name_H-M 'P -1'
_atom_sites_solution_hydrogens geom
_atom_sites_solution_primary direct
_atom_sites_solution_secondary difmap
_audit_creation_method SHELXL-97
_cell_angle_alpha 101.790(13)
_cell_angle_beta 109.224(12)
_cell_angle_gamma 92.608(13)
_cell_formula_units_Z 2
_cell_length_a 13.4230(14)
_cell_length_b 17.641(2)
_cell_length_c 17.946(2)
_cell_measurement_reflns_used 5000
_cell_measurement_temperature 193(2)
_cell_measurement_theta_max 26.05
_cell_measurement_theta_min 1.65
_cell_volume 3898.6(8)
_computing_cell_refinement 'STOE IPDS software'
_computing_data_collection 'STOE IPDS software'
_computing_data_reduction 'STOE IPDS software'
_computing_molecular_graphics 'PLATON, PLUTON (Spek, 1990)'
_computing_publication_material 'SHELXL-97 (Sheldrick, 1997)'
_computing_structure_refinement 'SHELXL-97 (Sheldrick, 1997)'
_computing_structure_solution 'SHELXS-97 (Sheldrick, 1990)'
_diffrn_ambient_temperature 193(2)
_diffrn_measured_fraction_theta_full 0.914
_diffrn_measured_fraction_theta_max 0.914
_diffrn_measurement_device_type 'STOE IPDS diffractometer'
_diffrn_measurement_method 'phi oscillation scans'
_diffrn_radiation_monochromator graphite
_diffrn_radiation_source 'fine-focus sealed tube'
_diffrn_radiation_type 'Mo K\a'
_diffrn_radiation_wavelength 0.71073
_diffrn_reflns_av_R_equivalents 0.0643
_diffrn_reflns_av_sigmaI/netI 0.0956
_diffrn_reflns_limit_h_max 15
_diffrn_reflns_limit_h_min -16
_diffrn_reflns_limit_k_max 21
_diffrn_reflns_limit_k_min -21
_diffrn_reflns_limit_l_max 21
_diffrn_reflns_limit_l_min -21
_diffrn_reflns_number 35186
_diffrn_reflns_theta_full 25.90
_diffrn_reflns_theta_max 25.90
_diffrn_reflns_theta_min 2.35
_diffrn_standards_decay_% 0
_exptl_absorpt_coefficient_mu 1.702
_exptl_absorpt_correction_T_max 0.6659
_exptl_absorpt_correction_T_min 0.5082
_exptl_absorpt_correction_type numerical
_exptl_absorpt_process_details '(Coppens et al., 1965)'
_exptl_crystal_colour Red
_exptl_crystal_density_diffrn 1.488
_exptl_crystal_density_method 'not measured'
_exptl_crystal_description 'plate-like with many faces'
_exptl_crystal_F_000 1768
_exptl_crystal_size_max 0.46
_exptl_crystal_size_mid 0.42
_exptl_crystal_size_min 0.26
_refine_diff_density_max 1.916
_refine_diff_density_min -2.467
_refine_diff_density_rms 0.155
_refine_ls_extinction_method none
_refine_ls_goodness_of_fit_ref 1.091
_refine_ls_hydrogen_treatment constr
_refine_ls_matrix_type full
_refine_ls_number_parameters 934
_refine_ls_number_reflns 13859
_refine_ls_number_restraints 0
_refine_ls_restrained_S_all 1.091
_refine_ls_R_factor_all 0.1017
_refine_ls_R_factor_gt 0.0738
_refine_ls_shift/su_max 0.007
_refine_ls_shift/su_mean 0.000
_refine_ls_structure_factor_coef Fsqd
_refine_ls_weighting_details 'w=1/[\s^2^(Fo^2^)+(0.0301P)^2^+52.4861P] where P=(Fo^2^+2Fc^2^)/3'
_refine_ls_weighting_scheme calc
_refine_ls_wR_factor_gt 0.1747
_refine_ls_wR_factor_ref 0.1864
_reflns_number_gt 9807
_reflns_number_total 13859
_reflns_threshold_expression >2\s(I)
_cod_data_source_file 901384isup1.cif
_cod_data_source_block I+
_cod_depositor_comments
;
The following automatic conversions were performed:

'_symmetry_cell_setting' value 'Triclinic' changed to 'triclinic'
according to /home/saulius/struct/CIF-dictionaries/cif_core.dic
dictionary named 'cif_core.dic' version 2.4.2 from
2011-04-26.

'_exptl_absorpt_correction_type' value 'Numerical'
changed to 'numerical' according to
/home/saulius/struct/CIF-dictionaries/cif_core.dic dictionary named
'cif_core.dic' version 2.4.2 from 2011-04-26.

Automatic conversion script
Id: cif_fix_values 1891 2012-01-12 08:04:46Z andrius 
;
_cod_original_cell_volume 3898.4(8)
_cod_original_formula_sum 'C73 H86 B F24 N2 O2.50 P2 Re'
_cod_database_code 7027324

loop_
_symmetry_equiv_pos_as_xyz
'x, y, z'
'-x, -y, -z'

loop_
_atom_site_label
_atom_site_type_symbol
_atom_site_fract_x
_atom_site_fract_y
_atom_site_fract_z
_atom_site_U_iso_or_equiv
_atom_site_adp_type
_atom_site_occupancy
_atom_site_calc_flag
_atom_site_refinement_flags
Re Re 0.96427(4) 0.76214(3) 0.74697(3) 0.03200(13) Uani 1 d .
P1 P 1.1370(2) 0.84149(16) 0.78603(16) 0.0285(6) Uani 1 d .
C1 C 1.1813(8) 0.8887(6) 0.8962(6) 0.029(2) Uani 1 d .
H1 H 1.2608 0.8954 0.9174 0.034 Uiso 1 calc R
C2 C 1.1456(9) 0.9684(6) 0.9166(6) 0.038(3) Uani 1 d .
H2A H 1.0671 0.9637 0.8938 0.046 Uiso 1 calc R
H2B H 1.1743 1.0042 0.8907 0.046 Uiso 1 calc R
C3 C 1.1823(11) 1.0031(7) 1.0077(7) 0.050(3) Uani 1 d .
H3A H 1.1528 1.0530 1.0178 0.060 Uiso 1 calc R
H3B H 1.2608 1.0141 1.0295 0.060 Uiso 1 calc R
C4 C 1.1465(12) 0.9476(7) 1.0515(7) 0.055(3) Uani 1 d .
H4A H 1.1765 0.9698 1.1108 0.066 Uiso 1 calc R
H4B H 1.0680 0.9422 1.0351 0.066 Uiso 1 calc R
C5 C 1.1820(10) 0.8680(7) 1.0323(6) 0.045(3) Uani 1 d .
H5A H 1.1533 0.8324 1.0584 0.054 Uiso 1 calc R
H5B H 1.2606 0.8724 1.0547 0.054 Uiso 1 calc R
C6 C 1.1438(9) 0.8339(6) 0.9407(6) 0.037(3) Uani 1 d .
H6A H 1.0652 0.8244 0.9194 0.045 Uiso 1 calc R
H6B H 1.1712 0.7831 0.9299 0.045 Uiso 1 calc R
C7 C 1.1285(8) 0.9200(6) 0.7306(6) 0.032(2) Uani 1 d .
H7 H 1.0960 0.9618 0.7582 0.039 Uiso 1 calc R
C8 C 1.0552(9) 0.8975(7) 0.6429(7) 0.041(3) Uani 1 d .
H8A H 0.9833 0.8785 0.6402 0.049 Uiso 1 calc R
H8B H 1.0818 0.8546 0.6126 0.049 Uiso 1 calc R
C9 C 1.0490(10) 0.9665(8) 0.6041(8) 0.052(3) Uani 1 d .
H9A H 1.0053 0.9492 0.5458 0.063 Uiso 1 calc R
H9B H 1.0132 1.0063 0.6297 0.063 Uiso 1 calc R
C10 C 1.1574(10) 1.0028(8) 0.6123(8) 0.059(4) Uani 1 d .
H10A H 1.1496 1.0490 0.5884 0.071 Uiso 1 calc R
H10B H 1.1905 0.9648 0.5821 0.071 Uiso 1 calc R
C11 C 1.2291(10) 1.0274(7) 0.7013(9) 0.057(4) Uani 1 d .
H11A H 1.1991 1.0687 0.7306 0.069 Uiso 1 calc R
H11B H 1.3004 1.0491 0.7051 0.069 Uiso 1 calc R
C12 C 1.2394(8) 0.9578(6) 0.7410(7) 0.035(2) Uani 1 d .
H12A H 1.2820 0.9755 0.7995 0.042 Uiso 1 calc R
H12B H 1.2766 0.9188 0.7157 0.042 Uiso 1 calc R
C13 C 1.2480(9) 0.7863(7) 0.7753(7) 0.039(3) Uani 1 d .
H13 H 1.3112 0.8257 0.7891 0.047 Uiso 1 calc R
C14 C 1.2207(9) 0.7438(7) 0.6860(6) 0.039(3) Uani 1 d .
H14A H 1.2023 0.7816 0.6512 0.047 Uiso 1 calc R
H14B H 1.1583 0.7041 0.6697 0.047 Uiso 1 calc R
C15 C 1.3159(11) 0.7041(8) 0.6742(8) 0.055(3) Uani 1 d .
H15A H 1.2959 0.6750 0.6170 0.066 Uiso 1 calc R
H15B H 1.3759 0.7446 0.6854 0.066 Uiso 1 calc R
C16 C 1.3504(13) 0.6502(9) 0.7276(8) 0.068(4) Uani 1 d .
H16A H 1.4138 0.6279 0.7202 0.081 Uiso 1 calc R
H16B H 1.2931 0.6067 0.7131 0.081 Uiso 1 calc R
C17 C 1.3768(12) 0.6924(9) 0.8154(8) 0.062(4) Uani 1 d .
H17A H 1.4387 0.7326 0.8314 0.074 Uiso 1 calc R
H17B H 1.3963 0.6549 0.8504 0.074 Uiso 1 calc R
C18 C 1.2806(10) 0.7318(8) 0.8279(7) 0.052(3) Uani 1 d .
H18A H 1.2204 0.6912 0.8155 0.063 Uiso 1 calc R
H18B H 1.3001 0.7601 0.8853 0.063 Uiso 1 calc R
P2 P 0.8309(2) 0.65980(16) 0.74245(16) 0.0313(6) Uani 1 d .
C19 C 0.7950(9) 0.6692(6) 0.8342(6) 0.036(2) Uani 1 d .
H19 H 0.7480 0.6205 0.8266 0.044 Uiso 1 calc R
C20 C 0.7317(10) 0.7364(7) 0.8453(7) 0.048(3) Uani 1 d .
H20A H 0.6656 0.7283 0.7976 0.057 Uiso 1 calc R
H20B H 0.7735 0.7853 0.8482 0.057 Uiso 1 calc R
C21 C 0.7029(11) 0.7450(9) 0.9221(7) 0.059(4) Uani 1 d .
H21A H 0.6661 0.7919 0.9288 0.071 Uiso 1 calc R
H21B H 0.6537 0.6990 0.9165 0.071 Uiso 1 calc R
C22 C 0.8005(11) 0.7521(8) 0.9958(7) 0.055(4) Uani 1 d .
H22A H 0.8463 0.8010 1.0045 0.066 Uiso 1 calc R
H22B H 0.7793 0.7549 1.0441 0.066 Uiso 1 calc R
C23 C 0.8618(11) 0.6843(8) 0.9866(7) 0.054(3) Uani 1 d .
H23A H 0.8188 0.6361 0.9839 0.065 Uiso 1 calc R
H23B H 0.9276 0.6922 1.0346 0.065 Uiso 1 calc R
C24 C 0.8906(9) 0.6748(7) 0.9110(6) 0.044(3) Uani 1 d .
H24A H 0.9260 0.6271 0.9047 0.053 Uiso 1 calc R
H24B H 0.9421 0.7198 0.9175 0.053 Uiso 1 calc R
C25 C 0.7036(9) 0.6512(6) 0.6577(7) 0.038(3) Uani 1 d .
H25 H 0.6466 0.6300 0.6750 0.045 Uiso 1 calc R
C26 C 0.6992(11) 0.5944(7) 0.5787(7) 0.051(3) Uani 1 d .
H26A H 0.7569 0.6120 0.5609 0.061 Uiso 1 calc R
H26B H 0.7100 0.5417 0.5887 0.061 Uiso 1 calc R
C27 C 0.5920(12) 0.5909(8) 0.5124(8) 0.063(4) Uani 1 d .
H27A H 0.5929 0.5576 0.4611 0.075 Uiso 1 calc R
H27B H 0.5360 0.5662 0.5274 0.075 Uiso 1 calc R
C28 C 0.5647(11) 0.6681(8) 0.4986(8) 0.056(3) Uani 1 d .
H28A H 0.4922 0.6620 0.4580 0.067 Uiso 1 calc R
H28B H 0.6146 0.6898 0.4759 0.067 Uiso 1 calc R
C29 C 0.5691(10) 0.7246(8) 0.5750(7) 0.050(3) Uani 1 d .
H29A H 0.5128 0.7066 0.5940 0.060 Uiso 1 calc R
H29B H 0.5559 0.7765 0.5636 0.060 Uiso 1 calc R
C30 C 0.6759(9) 0.7310(6) 0.6402(7) 0.039(3) Uani 1 d .
H30A H 0.6758 0.7666 0.6906 0.047 Uiso 1 calc R
H30B H 0.7312 0.7540 0.6232 0.047 Uiso 1 calc R
C31 C 0.8911(10) 0.5683(7) 0.7292(7) 0.047(3) Uani 1 d .
H31 H 0.8815 0.5543 0.6702 0.056 Uiso 1 calc R
C32 C 0.8387(13) 0.4966(7) 0.7436(9) 0.061(4) Uani 1 d .
H32A H 0.8449 0.5059 0.8014 0.073 Uiso 1 calc R
H32B H 0.7622 0.4877 0.7103 0.073 Uiso 1 calc R
C33 C 0.8905(15) 0.4247(8) 0.7219(10) 0.084(5) Uani 1 d .
H33A H 0.8762 0.4113 0.6627 0.100 Uiso 1 calc R
H33B H 0.8594 0.3801 0.7361 0.100 Uiso 1 calc R
C34 C 1.0103(17) 0.4390(11) 0.7672(12) 0.109(8) Uani 1 d .
H34A H 1.0424 0.3920 0.7504 0.131 Uiso 1 calc R
H34B H 1.0240 0.4472 0.8261 0.131 Uiso 1 calc R
C35 C 1.0644(15) 0.5103(12) 0.7514(10) 0.100(7) Uani 1 d .
H35A H 1.0580 0.5000 0.6935 0.120 Uiso 1 calc R
H35B H 1.1409 0.5188 0.7846 0.120 Uiso 1 calc R
C36 C 1.0125(12) 0.5848(8) 0.7726(9) 0.063(4) Uani 1 d .
H36A H 1.0291 0.6004 0.8321 0.076 Uiso 1 calc R
H36B H 1.0415 0.6281 0.7554 0.076 Uiso 1 calc R
N1 N 0.9061(8) 0.8434(6) 0.7766(6) 0.045(2) Uani 1 d .
O1 O 0.8585(8) 0.9008(6) 0.7812(6) 0.068(3) Uani 1 d .
N2 N 0.9415(7) 0.7322(5) 0.6420(5) 0.037(2) Uani 1 d .
O2 O 0.9119(8) 0.7244(6) 0.5710(5) 0.062(3) Uani 1 d .
B1 B 0.5714(9) 0.1976(7) 0.7273(7) 0.028(2) Uani 1 d .
C42 C 0.6721(8) 0.1843(5) 0.6954(5) 0.026(2) Uani 1 d .
C43 C 0.6753(8) 0.2074(6) 0.6260(6) 0.031(2) Uani 1 d .
H43 H 0.6138 0.2246 0.5927 0.037 Uiso 1 calc R
C44 C 0.7659(9) 0.2061(6) 0.6043(6) 0.035(2) Uani 1 d .
C441 C 0.7615(10) 0.2314(8) 0.5292(7) 0.049(3) Uani 1 d .
F441 F 0.8541(7) 0.2400(8) 0.5208(6) 0.117(5) Uani 1 d .
F442 F 0.6963(9) 0.1850(6) 0.4635(5) 0.098(3) Uani 1 d .
F443 F 0.7263(9) 0.3004(6) 0.5269(6) 0.096(3) Uani 1 d .
C45 C 0.8569(9) 0.1834(6) 0.6514(6) 0.037(2) Uani 1 d .
H45 H 0.9190 0.1833 0.6371 0.044 Uiso 1 calc R
C46 C 0.8559(8) 0.1605(6) 0.7208(6) 0.032(2) Uani 1 d .
C461 C 0.9534(10) 0.1363(9) 0.7751(8) 0.051(3) Uani 1 d .
F461 F 1.0370(6) 0.1480(8) 0.7571(6) 0.107(4) Uani 1 d .
F462 F 0.9447(8) 0.0594(6) 0.7718(7) 0.104(4) Uani 1 d .
F463 F 0.9719(7) 0.1646(7) 0.8514(5) 0.103(4) Uani 1 d .
C47 C 0.7646(8) 0.1599(6) 0.7411(6) 0.030(2) Uani 1 d .
H47 H 0.7656 0.1421 0.7879 0.036 Uiso 1 calc R
C48 C 0.5587(8) 0.1369(6) 0.7822(6) 0.027(2) Uani 1 d .
C49 C 0.5691(8) 0.0581(6) 0.7601(6) 0.030(2) Uani 1 d .
H49 H 0.5930 0.0406 0.7159 0.037 Uiso 1 calc R
C50 C 0.5457(8) 0.0042(6) 0.8001(6) 0.029(2) Uani 1 d .
C501 C 0.5561(10) -0.0799(7) 0.7715(8) 0.044(3) Uani 1 d .
F501 F 0.6505(8) -0.0915(5) 0.7697(8) 0.106(4) Uani 1 d .
F502 F 0.5373(10) -0.1244(5) 0.8180(6) 0.107(4) Uani 1 d .
F503 F 0.4911(9) -0.1112(5) 0.6987(6) 0.096(3) Uani 1 d .
C51 C 0.5110(8) 0.0268(6) 0.8646(6) 0.033(2) Uani 1 d .
H51 H 0.4954 -0.0099 0.8925 0.039 Uiso 1 calc R
C52 C 0.4995(8) 0.1047(7) 0.8874(6) 0.033(2) Uani 1 d .
C521 C 0.4610(11) 0.1306(8) 0.9563(8) 0.050(3) Uani 1 d .
F521 F 0.5196(12) 0.1126(9) 1.0242(6) 0.147(6) Uani 1 d .
F522 F 0.3702(10) 0.1006(10) 0.9451(8) 0.214(10) Uani 1 d .
F523 F 0.4658(11) 0.2040(6) 0.9813(7) 0.121(5) Uani 1 d .
C53 C 0.5218(8) 0.1577(6) 0.8467(6) 0.031(2) Uani 1 d .
H53 H 0.5116 0.2106 0.8633 0.037 Uiso 1 calc R
C54 C 0.4557(8) 0.1833(6) 0.6540(6) 0.028(2) Uani 1 d .
C55 C 0.4324(8) 0.1309(6) 0.5795(6) 0.030(2) Uani 1 d .
H55 H 0.4880 0.1047 0.5683 0.036 Uiso 1 calc R
C56 C 0.3319(8) 0.1153(6) 0.5210(6) 0.034(2) Uani 1 d .
C561 C 0.3130(11) 0.0572(8) 0.4454(7) 0.050(3) Uani 1 d .
F561 F 0.2382(13) 0.0670(10) 0.3844(6) 0.194(9) Uani 1 d .
F562 F 0.3904(10) 0.0524(9) 0.4193(7) 0.154(6) Uani 1 d .
F563 F 0.2937(18) -0.0117(7) 0.4486(8) 0.211(10) Uani 1 d .
C57 C 0.2492(9) 0.1528(6) 0.5335(7) 0.036(2) Uani 1 d .
H57 H 0.1810 0.1441 0.4924 0.043 Uiso 1 calc R
C58 C 0.2684(8) 0.2038(6) 0.6081(6) 0.032(2) Uani 1 d .
C581 C 0.1815(10) 0.2442(8) 0.6268(8) 0.047(3) Uani 1 d .
F581 F 0.1801(7) 0.2422(6) 0.7006(5) 0.088(3) Uani 1 d .
F582 F 0.0856(6) 0.2139(6) 0.5757(5) 0.085(3) Uani 1 d .
F583 F 0.1882(7) 0.3187(5) 0.6246(6) 0.086(3) Uani 1 d .
C59 C 0.3685(8) 0.2176(6) 0.6664(6) 0.029(2) Uani 1 d .
H59 H 0.3788 0.2520 0.7173 0.035 Uiso 1 calc R
C60 C 0.6014(8) 0.2877(6) 0.7806(6) 0.027(2) Uani 1 d .
C61 C 0.5565(8) 0.3506(6) 0.7519(6) 0.029(2) Uani 1 d .
H61 H 0.5037 0.3405 0.6993 0.035 Uiso 1 calc R
C62 C 0.5854(9) 0.4269(6) 0.7966(7) 0.035(2) Uani 1 d .
C621 C 0.5302(11) 0.4903(8) 0.7636(9) 0.060(4) Uani 1 d .
F621 F 0.4263(7) 0.4734(5) 0.7355(8) 0.107(4) Uani 1 d .
F622 F 0.5564(7) 0.5591(4) 0.8138(5) 0.077(3) Uani 1 d .
F623 F 0.5519(9) 0.5012(5) 0.6973(6) 0.094(3) Uani 1 d .
C63 C 0.6620(9) 0.4446(6) 0.8730(7) 0.042(3) Uani 1 d .
H63 H 0.6800 0.4967 0.9048 0.051 Uiso 1 calc R
C64 C 0.7120(10) 0.3841(7) 0.9021(7) 0.045(3) Uani 1 d .
C641 C 0.7983(17) 0.4002(10) 0.9816(10) 0.089(6) Uani 1 d .
F641 F 0.8237(13) 0.4704(6) 1.0195(7) 0.171(7) Uani 1 d .
F642 F 0.7757(15) 0.3646(9) 1.0335(7) 0.186(8) Uani 1 d .
F643 F 0.8800(12) 0.3709(14) 0.9812(9) 0.239(12) Uani 1 d .
C65 C 0.6801(9) 0.3076(6) 0.8572(6) 0.036(3) Uani 1 d .
H65 H 0.7134 0.2670 0.8797 0.043 Uiso 1 calc R
C37 C 0.9848(16) 0.4270(12) 0.5097(11) 0.092(5) Uiso 1 d .
H37 H 0.9737 0.3752 0.5153 0.110 Uiso 1 calc R
C38 C 0.9012(17) 0.4667(12) 0.4877(12) 0.095(6) Uiso 1 d .
H38 H 0.8320 0.4440 0.4801 0.114 Uiso 1 calc R
C39 C 0.9163(16) 0.5410(11) 0.4761(11) 0.091(5) Uiso 1 d .
H39 H 0.8574 0.5690 0.4584 0.110 Uiso 1 calc R
O3 O 0.536(3) 0.484(2) 0.026(2) 0.135(11) Uiso 0.50 d P
C702 C 0.492(5) 0.422(3) -0.006(3) 0.120(15) Uiso 0.50 d P
H70A H 0.4706 0.3922 0.0325 0.144 Uiso 0.50 d P
H70B H 0.5421 0.3818 -0.0198 0.144 Uiso 0.50 d P
C703 C 0.619(4) 0.505(3) 0.097(3) 0.120(15) Uiso 0.50 d P
H70C H 0.6421 0.4603 0.0602 0.144 Uiso 0.50 d P
H70D H 0.5676 0.4713 0.1097 0.144 Uiso 0.50 d P
C704 C 0.668(6) 0.588(4) 0.131(4) 0.19(3) Uiso 0.50 d P
H70E H 0.7154 0.5545 0.1713 0.282 Uiso 0.50 d P
H70F H 0.6192 0.6027 0.1475 0.282 Uiso 0.50 d P
H70G H 0.6944 0.5920 0.0964 0.282 Uiso 0.50 d P
C705 C 0.424(6) 0.378(4) -0.054(4) 0.17(2) Uiso 0.50 d P
H70H H 0.3941 0.3121 -0.0836 0.250 Uiso 0.50 d P
H70I H 0.4010 0.3778 -0.1293 0.250 Uiso 0.50 d P
H70J H 0.3302 0.3836 -0.0747 0.250 Uiso 0.50 d P

loop_
_atom_site_aniso_label
_atom_site_aniso_U_11
_atom_site_aniso_U_22
_atom_site_aniso_U_33
_atom_site_aniso_U_23
_atom_site_aniso_U_13
_atom_site_aniso_U_12
Re 0.0299(2) 0.0366(2) 0.0285(2) 0.00620(17) 0.01041(18) -0.00227(17)
P1 0.0230(14) 0.0337(14) 0.0293(13) 0.0106(12) 0.0081(12) 0.0019(12)
C1 0.024(5) 0.032(5) 0.024(5) 0.003(4) 0.003(4) -0.004(5)
C2 0.042(7) 0.042(6) 0.032(6) 0.011(5) 0.013(5) 0.007(6)
C3 0.055(8) 0.052(7) 0.039(7) -0.003(6) 0.019(6) -0.003(7)
C4 0.076(10) 0.061(8) 0.031(6) 0.009(6) 0.022(7) 0.016(8)
C5 0.049(8) 0.058(8) 0.025(5) 0.010(5) 0.007(5) 0.012(6)
C6 0.043(7) 0.045(6) 0.026(5) 0.015(5) 0.010(5) 0.006(6)
C7 0.022(5) 0.037(6) 0.033(5) 0.005(5) 0.005(5) 0.004(5)
C8 0.030(6) 0.048(7) 0.039(6) 0.016(6) 0.002(5) -0.004(6)
C9 0.054(8) 0.060(8) 0.045(7) 0.034(6) 0.007(6) 0.009(7)
C10 0.051(8) 0.060(8) 0.060(8) 0.042(7) -0.004(7) -0.011(7)
C11 0.036(7) 0.049(7) 0.093(11) 0.040(8) 0.018(8) -0.006(6)
C12 0.029(6) 0.040(6) 0.037(6) 0.017(5) 0.009(5) 0.005(5)
C13 0.034(6) 0.043(6) 0.042(6) 0.010(5) 0.015(5) 0.015(6)
C14 0.041(7) 0.054(7) 0.028(5) 0.014(5) 0.015(5) 0.016(6)
C15 0.069(9) 0.060(8) 0.046(7) 0.013(6) 0.028(7) 0.028(7)
C16 0.081(11) 0.071(10) 0.060(9) 0.024(8) 0.027(8) 0.043(9)
C17 0.073(10) 0.072(9) 0.046(7) 0.026(7) 0.015(7) 0.045(8)
C18 0.055(8) 0.066(8) 0.045(7) 0.016(6) 0.026(7) 0.018(7)
P2 0.0321(16) 0.0319(14) 0.0286(14) 0.0058(12) 0.0100(13) 0.0007(13)
C19 0.039(7) 0.038(6) 0.029(5) 0.006(5) 0.010(5) -0.002(5)
C20 0.047(8) 0.059(8) 0.033(6) 0.008(6) 0.010(6) 0.009(7)
C21 0.057(9) 0.088(10) 0.041(7) 0.007(7) 0.031(7) 0.021(8)
C22 0.063(9) 0.076(9) 0.025(6) 0.008(6) 0.015(6) 0.018(8)
C23 0.063(9) 0.065(9) 0.032(6) 0.010(6) 0.012(6) 0.008(7)
C24 0.052(7) 0.062(8) 0.032(6) 0.026(6) 0.026(6) 0.003(6)
C25 0.032(6) 0.042(6) 0.040(6) 0.011(5) 0.015(5) -0.007(5)
C26 0.061(9) 0.041(7) 0.038(6) 0.004(6) 0.006(6) 0.005(7)
C27 0.072(11) 0.058(9) 0.041(7) 0.007(7) 0.003(8) -0.016(8)
C28 0.051(9) 0.062(9) 0.040(7) 0.014(6) -0.004(7) -0.008(7)
C29 0.039(7) 0.059(8) 0.046(7) 0.016(6) 0.006(6) -0.002(6)
C30 0.035(7) 0.039(6) 0.038(6) 0.005(5) 0.008(5) 0.002(5)
C31 0.060(9) 0.039(6) 0.035(6) 0.001(5) 0.013(6) 0.005(6)
C32 0.078(11) 0.043(7) 0.056(8) 0.006(6) 0.019(8) 0.006(7)
C33 0.115(16) 0.044(8) 0.068(10) 0.007(8) 0.004(10) 0.020(10)
C34 0.132(19) 0.071(12) 0.091(13) 0.012(10) -0.007(13) 0.062(13)
C35 0.105(15) 0.150(19) 0.057(10) 0.020(11) 0.037(10) 0.085(15)
C36 0.069(10) 0.054(8) 0.068(9) 0.011(7) 0.025(8) 0.017(8)
N1 0.041(6) 0.045(6) 0.034(5) 0.008(5) -0.004(5) -0.004(5)
O1 0.059(6) 0.058(6) 0.085(7) 0.010(5) 0.025(6) 0.012(5)
N2 0.050(6) 0.048(5) 0.025(4) 0.009(4) 0.028(5) -0.011(5)
O2 0.068(7) 0.076(6) 0.038(5) 0.009(5) 0.018(5) -0.017(5)
B1 0.028(6) 0.032(6) 0.025(5) 0.007(5) 0.012(5) 0.007(5)
C42 0.031(6) 0.028(5) 0.021(5) 0.008(4) 0.013(4) 0.001(4)
C43 0.029(6) 0.039(6) 0.025(5) 0.006(5) 0.012(5) 0.000(5)
C44 0.035(6) 0.048(6) 0.026(5) 0.012(5) 0.015(5) -0.002(5)
C441 0.047(8) 0.076(9) 0.033(6) 0.022(7) 0.020(6) 0.010(7)
F441 0.059(6) 0.252(14) 0.091(7) 0.109(8) 0.051(5) 0.022(7)
F442 0.121(9) 0.129(8) 0.033(4) 0.017(5) 0.021(5) -0.034(7)
F443 0.139(9) 0.110(8) 0.077(6) 0.062(6) 0.061(7) 0.040(7)
C45 0.032(6) 0.040(6) 0.037(6) 0.001(5) 0.014(5) -0.002(5)
C46 0.029(6) 0.047(6) 0.028(5) 0.010(5) 0.018(5) 0.004(5)
C461 0.035(7) 0.079(10) 0.047(7) 0.025(7) 0.019(6) 0.022(7)
F461 0.032(4) 0.226(13) 0.104(7) 0.103(8) 0.033(5) 0.041(6)
F462 0.066(6) 0.089(7) 0.146(10) 0.061(7) 0.002(7) 0.024(6)
F463 0.056(6) 0.199(12) 0.043(5) 0.023(6) 0.004(4) 0.043(7)
C47 0.024(5) 0.041(6) 0.025(5) 0.005(4) 0.009(5) 0.002(5)
C48 0.020(5) 0.036(6) 0.026(5) 0.008(4) 0.008(4) 0.007(5)
C49 0.029(6) 0.041(6) 0.025(5) 0.006(5) 0.013(5) 0.010(5)
C50 0.031(6) 0.029(5) 0.032(5) 0.014(4) 0.013(5) 0.003(5)
C501 0.050(8) 0.041(7) 0.048(7) 0.018(6) 0.020(7) -0.001(6)
F501 0.073(7) 0.048(5) 0.208(12) 0.015(6) 0.072(8) 0.021(5)
F502 0.205(12) 0.044(5) 0.113(8) 0.037(5) 0.096(9) 0.017(6)
F503 0.128(9) 0.047(5) 0.078(6) -0.009(5) 0.002(6) 0.009(6)
C51 0.032(6) 0.039(6) 0.035(6) 0.019(5) 0.015(5) 0.005(5)
C52 0.030(6) 0.055(7) 0.026(5) 0.019(5) 0.018(5) 0.010(5)
C521 0.065(9) 0.059(8) 0.049(7) 0.021(6) 0.043(7) 0.017(7)
F521 0.196(14) 0.238(15) 0.061(6) 0.067(8) 0.084(8) 0.107(12)
F522 0.118(10) 0.33(2) 0.134(10) -0.145(12) 0.115(10) -0.143(12)
F523 0.217(14) 0.090(7) 0.116(8) 0.016(6) 0.139(10) 0.030(8)
C53 0.028(6) 0.038(6) 0.027(5) 0.010(5) 0.008(5) 0.006(5)
C54 0.029(6) 0.028(5) 0.028(5) 0.010(4) 0.011(5) 0.001(5)
C55 0.026(6) 0.038(6) 0.026(5) 0.011(5) 0.009(5) 0.005(5)
C56 0.030(6) 0.041(6) 0.028(5) 0.009(5) 0.006(5) -0.001(5)
C561 0.057(9) 0.055(8) 0.035(7) 0.007(6) 0.015(7) 0.001(7)
F561 0.182(15) 0.244(18) 0.056(6) -0.059(9) -0.046(8) 0.114(14)
F562 0.113(10) 0.208(14) 0.095(8) -0.090(9) 0.062(8) -0.056(10)
F563 0.46(3) 0.064(7) 0.094(9) -0.038(6) 0.117(14) -0.080(12)
C57 0.026(6) 0.042(6) 0.039(6) 0.018(5) 0.004(5) -0.002(5)
C58 0.025(6) 0.042(6) 0.036(6) 0.016(5) 0.016(5) 0.005(5)
C581 0.033(7) 0.057(8) 0.055(8) 0.017(6) 0.019(6) 0.011(6)
F581 0.069(6) 0.158(9) 0.072(5) 0.052(6) 0.049(5) 0.060(6)
F582 0.028(4) 0.133(8) 0.084(6) 0.011(6) 0.013(4) 0.019(5)
F583 0.075(6) 0.066(6) 0.140(9) 0.035(6) 0.056(6) 0.034(5)
C59 0.028(6) 0.026(5) 0.033(5) 0.007(4) 0.009(5) 0.004(5)
C60 0.025(5) 0.031(5) 0.030(5) 0.010(4) 0.012(5) 0.006(5)
C61 0.020(5) 0.038(6) 0.027(5) 0.011(5) 0.003(5) 0.000(5)
C62 0.033(6) 0.033(6) 0.042(6) 0.015(5) 0.013(5) 0.006(5)
C621 0.053(9) 0.038(7) 0.080(10) 0.020(7) 0.009(8) 0.011(7)
F621 0.038(5) 0.057(5) 0.199(11) 0.055(7) -0.008(6) 0.012(4)
F622 0.084(7) 0.035(4) 0.090(6) 0.011(4) 0.002(5) 0.014(4)
F623 0.139(9) 0.064(6) 0.083(6) 0.048(5) 0.025(6) 0.021(6)
C63 0.046(7) 0.029(6) 0.046(7) 0.004(5) 0.011(6) 0.005(6)
C64 0.052(8) 0.040(7) 0.040(6) 0.006(5) 0.012(6) 0.008(6)
C641 0.107(16) 0.062(11) 0.059(10) 0.012(9) -0.023(10) 0.026(11)
F641 0.228(17) 0.062(7) 0.095(8) -0.007(6) -0.093(9) -0.003(9)
F642 0.25(2) 0.164(13) 0.066(7) 0.057(9) -0.049(10) -0.045(14)
F643 0.105(11) 0.39(3) 0.101(10) -0.063(14) -0.066(9) 0.124(16)
C65 0.045(7) 0.032(6) 0.029(5) 0.013(5) 0.007(5) 0.006(5)

loop_
_atom_type_symbol
_atom_type_description
_atom_type_scat_dispersion_real
_atom_type_scat_dispersion_imag
_atom_type_scat_source
C C 0.0033 0.0016 'International Tables Vol C Tables 4.2.6.8 and 6.1.1.4'
H H 0.0000 0.0000 'International Tables Vol C Tables 4.2.6.8 and 6.1.1.4'
N N 0.0061 0.0033 'International Tables Vol C Tables 4.2.6.8 and 6.1.1.4'
O O 0.0106 0.0060 'International Tables Vol C Tables 4.2.6.8 and 6.1.1.4'
P P 0.1023 0.0942 'International Tables Vol C Tables 4.2.6.8 and 6.1.1.4'
B B 0.0013 0.0007 'International Tables Vol C Tables 4.2.6.8 and 6.1.1.4'
F F 0.0171 0.0103 'International Tables Vol C Tables 4.2.6.8 and 6.1.1.4'
Re Re -1.0185 7.2310 'International Tables Vol C Tables 4.2.6.8 and 6.1.1.4'

loop_
_geom_angle_atom_site_label_1
_geom_angle_atom_site_label_2
_geom_angle_atom_site_label_3
_geom_angle
_geom_angle_site_symmetry_1
_geom_angle_site_symmetry_3
_geom_angle_publ_flag
N1 Re N2 115.9(4) . . yes
N1 Re P2 99.0(3) . . yes
N2 Re P2 93.1(3) . . yes
N1 Re P1 91.5(3) . . yes
N2 Re P1 97.5(3) . . yes
P2 Re P1 159.93(8) . . yes
C7 P1 C13 108.5(5) . . yes
C7 P1 C1 107.5(5) . . yes
C13 P1 C1 104.1(5) . . yes
C7 P1 Re 112.0(3) . . yes
C13 P1 Re 115.4(4) . . yes
C1 P1 Re 108.7(3) . . yes
C2 C1 C6 109.7(8) . . yes
C2 C1 P1 115.1(7) . . yes
C6 C1 P1 109.3(7) . . yes
C2 C1 H1 107.5 . . yes
C6 C1 H1 107.5 . . yes
P1 C1 H1 107.5 . . yes
C1 C2 C3 112.6(9) . . yes
C1 C2 H2A 109.1 . . yes
C3 C2 H2A 109.1 . . yes
C1 C2 H2B 109.1 . . yes
C3 C2 H2B 109.1 . . yes
H2A C2 H2B 107.8 . . yes
C2 C3 C4 111.4(10) . . yes
C2 C3 H3A 109.4 . . yes
C4 C3 H3A 109.4 . . yes
C2 C3 H3B 109.4 . . yes
C4 C3 H3B 109.4 . . yes
H3A C3 H3B 108.0 . . yes
C5 C4 C3 111.4(10) . . yes
C5 C4 H4A 109.4 . . yes
C3 C4 H4A 109.4 . . yes
C5 C4 H4B 109.4 . . yes
C3 C4 H4B 109.4 . . yes
H4A C4 H4B 108.0 . . yes
C4 C5 C6 111.1(9) . . yes
C4 C5 H5A 109.4 . . yes
C6 C5 H5A 109.4 . . yes
C4 C5 H5B 109.4 . . yes
C6 C5 H5B 109.4 . . yes
H5A C5 H5B 108.0 . . yes
C5 C6 C1 111.8(10) . . yes
C5 C6 H6A 109.3 . . yes
C1 C6 H6A 109.3 . . yes
C5 C6 H6B 109.3 . . yes
C1 C6 H6B 109.3 . . yes
H6A C6 H6B 107.9 . . yes
C8 C7 C12 112.9(8) . . yes
C8 C7 P1 114.7(7) . . yes
C12 C7 P1 111.7(7) . . yes
C8 C7 H7 105.6 . . yes
C12 C7 H7 105.6 . . yes
P1 C7 H7 105.6 . . yes
C7 C8 C9 110.8(10) . . yes
C7 C8 H8A 109.5 . . yes
C9 C8 H8A 109.5 . . yes
C7 C8 H8B 109.5 . . yes
C9 C8 H8B 109.5 . . yes
H8A C8 H8B 108.1 . . yes
C10 C9 C8 112.3(10) . . yes
C10 C9 H9A 109.1 . . yes
C8 C9 H9A 109.1 . . yes
C10 C9 H9B 109.1 . . yes
C8 C9 H9B 109.1 . . yes
H9A C9 H9B 107.9 . . yes
C9 C10 C11 111.0(10) . . yes
C9 C10 H10A 109.4 . . yes
C11 C10 H10A 109.4 . . yes
C9 C10 H10B 109.4 . . yes
C11 C10 H10B 109.4 . . yes
H10A C10 H10B 108.0 . . yes
C10 C11 C12 110.8(10) . . yes
C10 C11 H11A 109.5 . . yes
C12 C11 H11A 109.5 . . yes
C10 C11 H11B 109.5 . . yes
C12 C11 H11B 109.5 . . yes
H11A C11 H11B 108.1 . . yes
C11 C12 C7 110.1(9) . . yes
C11 C12 H12A 109.6 . . yes
C7 C12 H12A 109.7 . . yes
C11 C12 H12B 109.6 . . yes
C7 C12 H12B 109.6 . . yes
H12A C12 H12B 108.2 . . yes
C18 C13 C14 110.2(9) . . yes
C18 C13 P1 116.4(8) . . yes
C14 C13 P1 109.2(7) . . yes
C18 C13 H13 106.9 . . yes
C14 C13 H13 106.9 . . yes
P1 C13 H13 106.9 . . yes
C13 C14 C15 110.2(9) . . yes
C13 C14 H14A 109.6 . . yes
C15 C14 H14A 109.6 . . yes
C13 C14 H14B 109.6 . . yes
C15 C14 H14B 109.6 . . yes
H14A C14 H14B 108.1 . . yes
C16 C15 C14 112.0(10) . . yes
C16 C15 H15A 109.2 . . yes
C14 C15 H15A 109.2 . . yes
C16 C15 H15B 109.2 . . yes
C14 C15 H15B 109.2 . . yes
H15A C15 H15B 107.9 . . yes
C15 C16 C17 110.3(11) . . yes
C15 C16 H16A 109.6 . . yes
C17 C16 H16A 109.6 . . yes
C15 C16 H16B 109.6 . . yes
C17 C16 H16B 109.6 . . yes
H16A C16 H16B 108.1 . . yes
C16 C17 C18 110.7(11) . . yes
C16 C17 H17A 109.5 . . yes
C18 C17 H17A 109.5 . . yes
C16 C17 H17B 109.5 . . yes
C18 C17 H17B 109.5 . . yes
H17A C17 H17B 108.1 . . yes
C13 C18 C17 110.9(9) . . yes
C13 C18 H18A 109.5 . . yes
C17 C18 H18A 109.5 . . yes
C13 C18 H18B 109.5 . . yes
C17 C18 H18B 109.5 . . yes
H18A C18 H18B 108.0 . . yes
C19 P2 C31 107.4(5) . . yes
C19 P2 C25 105.5(5) . . yes
C31 P2 C25 109.4(5) . . yes
C19 P2 Re 115.9(4) . . yes
C31 P2 Re 105.2(4) . . yes
C25 P2 Re 113.3(3) . . yes
C20 C19 C24 110.4(9) . . yes
C20 C19 P2 112.3(7) . . yes
C24 C19 P2 113.1(7) . . yes
C20 C19 H19 106.9 . . yes
C24 C19 H19 106.9 . . yes
P2 C19 H19 106.9 . . yes
C19 C20 C21 112.4(10) . . yes
C19 C20 H20A 109.1 . . yes
C21 C20 H20A 109.1 . . yes
C19 C20 H20B 109.1 . . yes
C21 C20 H20B 109.1 . . yes
H20A C20 H20B 107.8 . . yes
C22 C21 C20 111.1(10) . . yes
C22 C21 H21A 109.4 . . yes
C20 C21 H21A 109.4 . . yes
C22 C21 H21B 109.4 . . yes
C20 C21 H21B 109.4 . . yes
H21A C21 H21B 108.0 . . yes
C23 C22 C21 111.3(11) . . yes
C23 C22 H22A 109.4 . . yes
C21 C22 H22A 109.4 . . yes
C23 C22 H22B 109.4 . . yes
C21 C22 H22B 109.4 . . yes
H22A C22 H22B 108.0 . . yes
C22 C23 C24 111.4(10) . . yes
C22 C23 H23A 109.4 . . yes
C24 C23 H23A 109.4 . . yes
C22 C23 H23B 109.4 . . yes
C24 C23 H23B 109.4 . . yes
H23A C23 H23B 108.0 . . yes
C23 C24 C19 113.3(10) . . yes
C23 C24 H24A 108.9 . . yes
C19 C24 H24A 108.9 . . yes
C23 C24 H24B 108.9 . . yes
C19 C24 H24B 108.9 . . yes
H24A C24 H24B 107.7 . . yes
C30 C25 C26 109.6(9) . . yes
C30 C25 P2 112.1(8) . . yes
C26 C25 P2 113.7(8) . . yes
C30 C25 H25 107.0 . . yes
C26 C25 H25 107.0 . . yes
P2 C25 H25 107.0 . . yes
C27 C26 C25 110.2(11) . . yes
C27 C26 H26A 109.6 . . yes
C25 C26 H26A 109.6 . . yes
C27 C26 H26B 109.6 . . yes
C25 C26 H26B 109.6 . . yes
H26A C26 H26B 108.1 . . yes
C28 C27 C26 113.5(11) . . yes
C28 C27 H27A 108.9 . . yes
C26 C27 H27A 108.9 . . yes
C28 C27 H27B 108.9 . . yes
C26 C27 H27B 108.9 . . yes
H27A C27 H27B 107.7 . . yes
C27 C28 C29 112.4(11) . . yes
C27 C28 H28A 109.1 . . yes
C29 C28 H28A 109.1 . . yes
C27 C28 H28B 109.1 . . yes
C29 C28 H28B 109.1 . . yes
H28A C28 H28B 107.8 . . yes
C28 C29 C30 110.7(10) . . yes
C28 C29 H29A 109.5 . . yes
C30 C29 H29A 109.5 . . yes
C28 C29 H29B 109.5 . . yes
C30 C29 H29B 109.5 . . yes
H29A C29 H29B 108.1 . . yes
C29 C30 C25 112.0(10) . . yes
C29 C30 H30A 109.2 . . yes
C25 C30 H30A 109.2 . . yes
C29 C30 H30B 109.2 . . yes
C25 C30 H30B 109.2 . . yes
H30A C30 H30B 107.9 . . yes
C32 C31 C36 114.6(11) . . yes
C32 C31 P2 117.6(9) . . yes
C36 C31 P2 109.8(8) . . yes
C32 C31 H31 104.4 . . yes
C36 C31 H31 104.4 . . yes
P2 C31 H31 104.4 . . yes
C33 C32 C31 111.0(12) . . yes
C33 C32 H32A 109.4 . . yes
C31 C32 H32A 109.4 . . yes
C33 C32 H32B 109.4 . . yes
C31 C32 H32B 109.4 . . yes
H32A C32 H32B 108.0 . . yes
C32 C33 C34 110.7(13) . . yes
C32 C33 H33A 109.5 . . yes
C34 C33 H33A 109.5 . . yes
C32 C33 H33B 109.5 . . yes
C34 C33 H33B 109.5 . . yes
H33A C33 H33B 108.1 . . yes
C33 C34 C35 112.8(14) . . yes
C33 C34 H34A 109.0 . . yes
C35 C34 H34A 109.0 . . yes
C33 C34 H34B 109.0 . . yes
C35 C34 H34B 109.0 . . yes
H34A C34 H34B 107.8 . . yes
C34 C35 C36 110.9(14) . . yes
C34 C35 H35A 109.5 . . yes
C36 C35 H35A 109.5 . . yes
C34 C35 H35B 109.5 . . yes
C36 C35 H35B 109.5 . . yes
H35A C35 H35B 108.1 . . yes
C31 C36 C35 109.6(13) . . yes
C31 C36 H36A 109.7 . . yes
C35 C36 H36A 109.7 . . yes
C31 C36 H36B 109.7 . . yes
C35 C36 H36B 109.7 . . yes
H36A C36 H36B 108.2 . . yes
O1 N1 Re 166.9(9) . . yes
O2 N2 Re 165.7(9) . . yes
C60 B1 C48 111.6(8) . . yes
C60 B1 C54 112.5(8) . . yes
C48 B1 C54 103.9(8) . . yes
C60 B1 C42 102.7(8) . . yes
C48 B1 C42 112.5(8) . . yes
C54 B1 C42 113.8(8) . . yes
C47 C42 C43 115.9(8) . . yes
C47 C42 B1 122.0(8) . . yes
C43 C42 B1 121.5(8) . . yes
C44 C43 C42 122.0(9) . . yes
C44 C43 H43 119.0 . . yes
C42 C43 H43 119.0 . . yes
C45 C44 C43 121.0(9) . . yes
C45 C44 C441 120.8(9) . . yes
C43 C44 C441 118.2(10) . . yes
F442 C441 F441 108.2(11) . . yes
F442 C441 F443 103.8(11) . . yes
F441 C441 F443 104.4(12) . . yes
F442 C441 C44 113.2(11) . . yes
F441 C441 C44 113.6(10) . . yes
F443 C441 C44 112.9(10) . . yes
C44 C45 C46 118.1(9) . . yes
C44 C45 H45 121.0 . . yes
C46 C45 H45 121.0 . . yes
C47 C46 C45 120.8(10) . . yes
C47 C46 C461 118.8(9) . . yes
C45 C46 C461 120.4(9) . . yes
F461 C461 F463 110.9(13) . . yes
F461 C461 F462 103.4(11) . . yes
F463 C461 F462 100.9(11) . . yes
F461 C461 C46 114.2(10) . . yes
F463 C461 C46 113.6(10) . . yes
F462 C461 C46 112.7(12) . . yes
C42 C47 C46 122.2(9) . . yes
C42 C47 H47 118.9 . . yes
C46 C47 H47 118.9 . . yes
C49 C48 C53 115.4(9) . . yes
C49 C48 B1 121.7(8) . . yes
C53 C48 B1 122.2(8) . . yes
C50 C49 C48 122.4(8) . . yes
C50 C49 H49 118.8 . . yes
C48 C49 H49 118.8 . . yes
C51 C50 C49 120.9(9) . . yes
C51 C50 C501 119.8(8) . . yes
C49 C50 C501 119.3(8) . . yes
F503 C501 F501 105.4(11) . . yes
F503 C501 F502 105.5(11) . . yes
F501 C501 F502 105.6(11) . . yes
F503 C501 C50 113.4(10) . . yes
F501 C501 C50 113.2(10) . . yes
F502 C501 C50 113.1(9) . . yes
C50 C51 C52 117.8(8) . . yes
C50 C51 H51 121.1 . . yes
C52 C51 H51 121.1 . . yes
C53 C52 C51 121.0(8) . . yes
C53 C52 C521 120.1(10) . . yes
C51 C52 C521 118.9(9) . . yes
F522 C521 F523 108.2(13) . . yes
F522 C521 F521 103.2(13) . . yes
F523 C521 F521 100.1(13) . . yes
F522 C521 C52 114.5(12) . . yes
F523 C521 C52 115.7(10) . . yes
F521 C521 C52 113.5(10) . . yes
C52 C53 C48 122.5(10) . . yes
C52 C53 H53 118.7 . . yes
C48 C53 H53 118.7 . . yes
C55 C54 C59 114.8(9) . . yes
C55 C54 B1 123.9(8) . . yes
C59 C54 B1 120.9(8) . . yes
C56 C55 C54 122.9(9) . . yes
C56 C55 H55 118.6 . . yes
C54 C55 H55 118.6 . . yes
C57 C56 C55 120.9(10) . . yes
C57 C56 C561 119.6(11) . . yes
C55 C56 C561 119.5(10) . . yes
F563 C561 F561 105.2(17) . . yes
F563 C561 F562 101.3(15) . . yes
F561 C561 F562 102.2(13) . . yes
F563 C561 C56 115.1(11) . . yes
F561 C561 C56 115.4(12) . . yes
F562 C561 C56 115.8(12) . . yes
C56 C57 C58 118.0(10) . . yes
C56 C57 H57 121.0 . . yes
C58 C57 H57 121.0 . . yes
C59 C58 C57 120.4(9) . . yes
C59 C58 C581 118.8(10) . . yes
C57 C58 C581 120.8(10) . . yes
F582 C581 F583 105.0(10) . . yes
F582 C581 F581 105.7(10) . . yes
F583 C581 F581 106.2(11) . . yes
F582 C581 C58 113.6(11) . . yes
F583 C581 C58 113.3(10) . . yes
F581 C581 C58 112.4(10) . . yes
C58 C59 C54 122.9(9) . . yes
C58 C59 H59 118.5 . . yes
C54 C59 H59 118.5 . . yes
C65 C60 C61 115.0(9) . . yes
C65 C60 B1 121.3(8) . . yes
C61 C60 B1 123.5(9) . . yes
C62 C61 C60 122.9(9) . . yes
C62 C61 H61 118.6 . . yes
C60 C61 H61 118.6 . . yes
C63 C62 C61 120.8(9) . . yes
C63 C62 C621 119.4(11) . . yes
C61 C62 C621 119.8(11) . . yes
F622 C621 F621 109.4(12) . . yes
F622 C621 F623 104.4(11) . . yes
F621 C621 F623 102.8(12) . . yes
F622 C621 C62 114.8(12) . . yes
F621 C621 C62 112.4(11) . . yes
F623 C621 C62 112.0(11) . . yes
C62 C63 C64 118.0(10) . . yes
C62 C63 H63 121.0 . . yes
C64 C63 H63 121.0 . . yes
C63 C64 C65 120.3(11) . . yes
C63 C64 C641 120.3(12) . . yes
C65 C64 C641 119.4(11) . . yes
F643 C641 F641 109(2) . . yes
F643 C641 F642 98.0(17) . . yes
F641 C641 F642 104.0(17) . . yes
F643 C641 C64 114.9(16) . . yes
F641 C641 C64 116.6(13) . . yes
F642 C641 C64 112.6(18) . . yes
C64 C65 C60 122.9(10) . . yes
C64 C65 H65 118.5 . . yes
C60 C65 H65 118.5 . . yes
C39 C37 C38 121(2) 2_766 . yes
C39 C37 H37 119.3 2_766 . yes
C38 C37 H37 119.3 . . yes
C37 C38 C39 120(2) . . yes
C37 C38 H38 120.2 . . yes
C39 C38 H38 120.2 . . yes
C37 C39 C38 119.0(19) 2_766 . yes
C37 C39 H39 120.5 2_766 . yes
C38 C39 H39 120.5 . . yes
C702 O3 C703 128(5) . . yes
C702 O3 O3 92(5) . 2_665 yes
C703 O3 O3 140(6) . 2_665 yes
C702 O3 C702 131(4) . 2_665 yes
C703 O3 C702 101(4) . 2_665 yes
O3 O3 C702 40(3) 2_665 2_665 yes
C702 O3 H70C 97(4) . . yes
C703 O3 H70C 43(2) . . yes
O3 O3 H70C 153(4) 2_665 . yes
C702 O3 H70C 126(4) 2_665 . yes
C705 C702 O3 155(7) . . yes
C705 C702 O3 106(5) . 2_665 yes
O3 C702 O3 49(4) . 2_665 yes
C705 C702 H70A 81(5) . . yes
O3 C702 H70A 113(5) . . yes
O3 C702 H70A 130(4) 2_665 . yes
C705 C702 H70B 85(6) . . yes
O3 C702 H70B 113(5) . . yes
O3 C702 H70B 135(4) 2_665 . yes
H70A C702 H70B 94(4) . . yes
O3 C703 C704 121(5) . . yes
O3 C703 H70C 74(3) . . yes
C704 C703 H70C 129(5) . . yes
O3 C703 H70D 76(4) . . yes
C704 C703 H70D 132(5) . . yes
H70C C703 H70D 97(4) . . yes
O3 C703 H70E 162(4) . . yes
C704 C703 H70E 41(3) . . yes
H70C C703 H70E 114(4) . . yes
H70D C703 H70E 117(4) . . yes
C703 C704 C705 94(5) . 2_665 yes
C703 C704 H70E 74(5) . . yes
C705 C704 H70E 168(7) 2_665 . yes
C703 C704 H70F 96(6) . . yes
C705 C704 H70F 72(5) 2_665 . yes
H70E C704 H70F 109(7) . . yes
C703 C704 H70G 98(6) . . yes
C705 C704 H70G 71(5) 2_665 . yes
H70E C704 H70G 109(7) . . yes
H70F C704 H70G 141(9) . . yes
C702 C705 C704 118(6) . 2_665 yes
C702 C705 H70A 47(4) . . yes
C704 C705 H70A 141(5) 2_665 . yes
C702 C705 H70B 45(4) . . yes
C704 C705 H70B 136(5) 2_665 . yes
H70A C705 H70B 64(3) . . yes
C702 C705 H70H 146(7) . . yes
C704 C705 H70H 95(5) 2_665 . yes
H70A C705 H70H 112(5) . . yes
H70B C705 H70H 105(4) . . yes
C702 C705 H70I 120(6) . . yes
C704 C705 H70I 40(3) 2_665 . yes
H70A C705 H70I 166(6) . . yes
H70B C705 H70I 107(4) . . yes
H70H C705 H70I 80(4) . . yes
C702 C705 H70J 127(6) . . yes
C704 C705 H70J 44(3) 2_665 . yes
H70A C705 H70J 110(4) . . yes
H70B C705 H70J 171(6) . . yes
H70H C705 H70J 83(5) . . yes
H70I C705 H70J 78(4) . . yes

loop_
_geom_bond_atom_site_label_1
_geom_bond_atom_site_label_2
_geom_bond_distance
_geom_bond_site_symmetry_2
_geom_bond_publ_flag
Re N1 1.735(10) . yes
Re N2 1.766(8) . yes
Re P2 2.454(3) . yes
Re P1 2.462(3) . yes
P1 C7 1.850(10) . yes
P1 C13 1.857(10) . yes
P1 C1 1.862(10) . yes
C1 C2 1.519(14) . yes
C1 C6 1.536(13) . yes
C1 H1 1.0000 . yes
C2 C3 1.524(15) . yes
C2 H2A 0.9900 . yes
C2 H2B 0.9900 . yes
C3 C4 1.526(16) . yes
C3 H3A 0.9900 . yes
C3 H3B 0.9900 . yes
C4 C5 1.514(16) . yes
C4 H4A 0.9900 . yes
C4 H4B 0.9900 . yes
C5 C6 1.529(14) . yes
C5 H5A 0.9900 . yes
C5 H5B 0.9900 . yes
C6 H6A 0.9900 . yes
C6 H6B 0.9900 . yes
C7 C8 1.514(15) . yes
C7 C12 1.539(14) . yes
C7 H7 1.0000 . yes
C8 C9 1.514(14) . yes
C8 H8A 0.9900 . yes
C8 H8B 0.9900 . yes
C9 C10 1.511(17) . yes
C9 H9A 0.9900 . yes
C9 H9B 0.9900 . yes
C10 C11 1.527(19) . yes
C10 H10A 0.9900 . yes
C10 H10B 0.9900 . yes
C11 C12 1.530(14) . yes
C11 H11A 0.9900 . yes
C11 H11B 0.9900 . yes
C12 H12A 0.9900 . yes
C12 H12B 0.9900 . yes
C13 C18 1.464(15) . yes
C13 C14 1.537(15) . yes
C13 H13 1.0000 . yes
C14 C15 1.539(15) . yes
C14 H14A 0.9900 . yes
C14 H14B 0.9900 . yes
C15 C16 1.470(17) . yes
C15 H15A 0.9900 . yes
C15 H15B 0.9900 . yes
C16 C17 1.513(18) . yes
C16 H16A 0.9900 . yes
C16 H16B 0.9900 . yes
C17 C18 1.552(16) . yes
C17 H17A 0.9900 . yes
C17 H17B 0.9900 . yes
C18 H18A 0.9900 . yes
C18 H18B 0.9900 . yes
P2 C19 1.841(10) . yes
P2 C31 1.845(12) . yes
P2 C25 1.851(12) . yes
C19 C20 1.508(15) . yes
C19 C24 1.524(15) . yes
C19 H19 1.0000 . yes
C20 C21 1.529(14) . yes
C20 H20A 0.9900 . yes
C20 H20B 0.9900 . yes
C21 C22 1.503(18) . yes
C21 H21A 0.9900 . yes
C21 H21B 0.9900 . yes
C22 C23 1.494(17) . yes
C22 H22A 0.9900 . yes
C22 H22B 0.9900 . yes
C23 C24 1.509(14) . yes
C23 H23A 0.9900 . yes
C23 H23B 0.9900 . yes
C24 H24A 0.9900 . yes
C24 H24B 0.9900 . yes
C25 C30 1.539(15) . yes
C25 C26 1.542(15) . yes
C25 H25 1.0000 . yes
C26 C27 1.525(18) . yes
C26 H26A 0.9900 . yes
C26 H26B 0.9900 . yes
C27 C28 1.474(18) . yes
C27 H27A 0.9900 . yes
C27 H27B 0.9900 . yes
C28 C29 1.503(17) . yes
C28 H28A 0.9900 . yes
C28 H28B 0.9900 . yes
C29 C30 1.505(16) . yes
C29 H29A 0.9900 . yes
C29 H29B 0.9900 . yes
C30 H30A 0.9900 . yes
C30 H30B 0.9900 . yes
C31 C32 1.529(17) . yes
C31 C36 1.541(19) . yes
C31 H31 1.0000 . yes
C32 C33 1.517(18) . yes
C32 H32A 0.9900 . yes
C32 H32B 0.9900 . yes
C33 C34 1.53(3) . yes
C33 H33A 0.9900 . yes
C33 H33B 0.9900 . yes
C34 C35 1.55(3) . yes
C34 H34A 0.9900 . yes
C34 H34B 0.9900 . yes
C35 C36 1.552(19) . yes
C35 H35A 0.9900 . yes
C35 H35B 0.9900 . yes
C36 H36A 0.9900 . yes
C36 H36B 0.9900 . yes
N1 O1 1.225(12) . yes
N2 O2 1.180(11) . yes
B1 C60 1.634(15) . yes
B1 C48 1.635(14) . yes
B1 C54 1.641(15) . yes
B1 C42 1.642(13) . yes
C42 C47 1.386(13) . yes
C42 C43 1.401(12) . yes
C43 C44 1.392(13) . yes
C43 H43 0.9500 . yes
C44 C45 1.367(15) . yes
C44 C441 1.489(13) . yes
C441 F442 1.300(15) . yes
C441 F441 1.306(14) . yes
C441 F443 1.329(15) . yes
C45 C46 1.389(13) . yes
C45 H45 0.9500 . yes
C46 C47 1.389(13) . yes
C46 C461 1.492(15) . yes
C461 F461 1.285(13) . yes
C461 F463 1.293(14) . yes
C461 F462 1.344(16) . yes
C47 H47 0.9500 . yes
C48 C49 1.392(14) . yes
C48 C53 1.393(12) . yes
C49 C50 1.385(13) . yes
C49 H49 0.9500 . yes
C50 C51 1.379(13) . yes
C50 C501 1.496(15) . yes
C501 F503 1.297(15) . yes
C501 F501 1.303(14) . yes
C501 F502 1.328(12) . yes
C51 C52 1.382(14) . yes
C51 H51 0.9500 . yes
C52 C53 1.376(13) . yes
C52 C521 1.490(13) . yes
C521 F522 1.242(16) . yes
C521 F523 1.272(15) . yes
C521 F521 1.323(16) . yes
C53 H53 0.9500 . yes
C54 C55 1.390(14) . yes
C54 C59 1.403(13) . yes
C55 C56 1.384(14) . yes
C55 H55 0.9500 . yes
C56 C57 1.375(14) . yes
C56 C561 1.462(16) . yes
C561 F563 1.248(16) . yes
C561 F561 1.268(16) . yes
C561 F562 1.273(15) . yes
C57 C58 1.388(15) . yes
C57 H57 0.9500 . yes
C58 C59 1.378(14) . yes
C58 C581 1.489(14) . yes
C581 F582 1.321(15) . yes
C581 F583 1.322(14) . yes
C581 F581 1.340(13) . yes
C59 H59 0.9500 . yes
C60 C65 1.393(14) . yes
C60 C61 1.396(13) . yes
C61 C62 1.383(15) . yes
C61 H61 0.9500 . yes
C62 C63 1.380(16) . yes
C62 C621 1.485(15) . yes
C621 F622 1.309(16) . yes
C621 F621 1.315(16) . yes
C621 F623 1.361(16) . yes
C63 C64 1.388(15) . yes
C63 H63 0.9500 . yes
C64 C65 1.389(16) . yes
C64 C641 1.474(19) . yes
C641 F643 1.23(2) . yes
C641 F641 1.257(19) . yes
C641 F642 1.33(2) . yes
C65 H65 0.9500 . yes
C37 C39 1.34(2) 2_766 yes
C37 C38 1.34(2) . yes
C37 H37 0.9500 . yes
C38 C39 1.38(2) . yes
C38 H38 0.9500 . yes
C39 C37 1.34(2) 2_766 yes
C39 H39 0.9500 . yes
O3 C702 1.15(6) . yes
O3 C703 1.35(5) . yes
O3 O3 1.35(6) 2_665 yes
O3 C702 1.80(6) 2_665 yes
O3 H70C 1.46(3) . yes
C702 C705 1.15(7) . yes
C702 O3 1.80(6) 2_665 yes
C702 H70A 1.05(5) . yes
C702 H70B 1.05(5) . yes
C703 C704 1.49(8) . yes
C703 H70C 1.04(5) . yes
C703 H70D 1.01(5) . yes
C703 H70E 1.58(5) . yes
C704 C705 1.76(8) 2_665 yes
C704 H70E 1.08(7) . yes
C704 H70F 0.83(7) . yes
C704 H70G 0.83(7) . yes
C705 C704 1.76(8) 2_665 yes
C705 H70A 1.44(7) . yes
C705 H70B 1.49(7) . yes
C705 H70H 1.16(7) . yes
C705 H70I 1.28(7) . yes
C705 H70J 1.21(7) . yes

loop_
_geom_torsion_atom_site_label_1
_geom_torsion_atom_site_label_2
_geom_torsion_atom_site_label_3
_geom_torsion_atom_site_label_4
_geom_torsion
_geom_torsion_site_symmetry_1
_geom_torsion_site_symmetry_4
_geom_torsion_publ_flag
N1 Re P1 C7 -58.8(5) . . yes
N2 Re P1 C7 57.6(5) . . yes
P2 Re P1 C7 179.1(4) . . yes
N1 Re P1 C13 176.3(5) . . yes
N2 Re P1 C13 -67.3(5) . . yes
P2 Re P1 C13 54.2(5) . . yes
N1 Re P1 C1 59.9(4) . . yes
N2 Re P1 C1 176.3(5) . . yes
P2 Re P1 C1 -62.2(4) . . yes
C7 P1 C1 C2 31.2(9) . . yes
C13 P1 C1 C2 146.2(8) . . yes
Re P1 C1 C2 -90.3(7) . . yes
C7 P1 C1 C6 155.2(7) . . yes
C13 P1 C1 C6 -89.8(8) . . yes
Re P1 C1 C6 33.7(7) . . yes
C6 C1 C2 C3 55.0(12) . . yes
P1 C1 C2 C3 178.8(8) . . yes
C1 C2 C3 C4 -55.0(14) . . yes
C2 C3 C4 C5 54.3(15) . . yes
C3 C4 C5 C6 -55.1(15) . . yes
C4 C5 C6 C1 56.2(13) . . yes
C2 C1 C6 C5 -55.4(12) . . yes
P1 C1 C6 C5 177.5(7) . . yes
C13 P1 C7 C8 90.9(8) . . yes
C1 P1 C7 C8 -157.1(7) . . yes
Re P1 C7 C8 -37.7(8) . . yes
C13 P1 C7 C12 -39.1(9) . . yes
C1 P1 C7 C12 72.9(8) . . yes
Re P1 C7 C12 -167.7(6) . . yes
C12 C7 C8 C9 -53.6(12) . . yes
P1 C7 C8 C9 177.0(8) . . yes
C7 C8 C9 C10 54.3(14) . . yes
C8 C9 C10 C11 -56.5(15) . . yes
C9 C10 C11 C12 57.0(14) . . yes
C10 C11 C12 C7 -55.4(13) . . yes
C8 C7 C12 C11 54.5(12) . . yes
P1 C7 C12 C11 -174.6(8) . . yes
C7 P1 C13 C18 168.4(9) . . yes
C1 P1 C13 C18 54.2(11) . . yes
Re P1 C13 C18 -64.9(10) . . yes
C7 P1 C13 C14 -66.0(9) . . yes
C1 P1 C13 C14 179.7(8) . . yes
Re P1 C13 C14 60.6(8) . . yes
C18 C13 C14 C15 -56.4(13) . . yes
P1 C13 C14 C15 174.6(8) . . yes
C13 C14 C15 C16 56.3(15) . . yes
C14 C15 C16 C17 -56.4(17) . . yes
C15 C16 C17 C18 56.2(17) . . yes
C14 C13 C18 C17 57.4(14) . . yes
P1 C13 C18 C17 -177.5(9) . . yes
C16 C17 C18 C13 -57.8(16) . . yes
N1 Re P2 C19 -51.9(5) . . yes
N2 Re P2 C19 -168.8(5) . . yes
P1 Re P2 C19 69.1(5) . . yes
N1 Re P2 C31 -170.3(5) . . yes
N2 Re P2 C31 72.8(5) . . yes
P1 Re P2 C31 -49.3(5) . . yes
N1 Re P2 C25 70.3(5) . . yes
N2 Re P2 C25 -46.6(5) . . yes
P1 Re P2 C25 -168.8(4) . . yes
C31 P2 C19 C20 -172.4(9) . . yes
C25 P2 C19 C20 -55.8(10) . . yes
Re P2 C19 C20 70.4(9) . . yes
C31 P2 C19 C24 61.9(9) . . yes
C25 P2 C19 C24 178.5(8) . . yes
Re P2 C19 C24 -55.3(9) . . yes
C24 C19 C20 C21 -52.1(14) . . yes
P2 C19 C20 C21 -179.3(9) . . yes
C19 C20 C21 C22 55.1(16) . . yes
C20 C21 C22 C23 -56.2(16) . . yes
C21 C22 C23 C24 55.8(16) . . yes
C22 C23 C24 C19 -54.2(15) . . yes
C20 C19 C24 C23 52.0(13) . . yes
P2 C19 C24 C23 178.7(9) . . yes
C19 P2 C25 C30 92.2(8) . . yes
C31 P2 C25 C30 -152.6(7) . . yes
Re P2 C25 C30 -35.6(8) . . yes
C19 P2 C25 C26 -142.8(8) . . yes
C31 P2 C25 C26 -27.6(9) . . yes
Re P2 C25 C26 89.4(8) . . yes
C30 C25 C26 C27 -53.7(13) . . yes
P2 C25 C26 C27 180.0(8) . . yes
C25 C26 C27 C28 54.0(15) . . yes
C26 C27 C28 C29 -54.5(16) . . yes
C27 C28 C29 C30 54.7(15) . . yes
C28 C29 C30 C25 -56.3(13) . . yes
C26 C25 C30 C29 56.5(12) . . yes
P2 C25 C30 C29 -176.3(7) . . yes
C19 P2 C31 C32 42.2(11) . . yes
C25 P2 C31 C32 -71.8(11) . . yes
Re P2 C31 C32 166.2(9) . . yes
C19 P2 C31 C36 -91.2(9) . . yes
C25 P2 C31 C36 154.8(8) . . yes
Re P2 C31 C36 32.8(9) . . yes
C36 C31 C32 C33 -54.6(15) . . yes
P2 C31 C32 C33 174.1(10) . . yes
C31 C32 C33 C34 54.4(18) . . yes
C32 C33 C34 C35 -57(2) . . yes
C33 C34 C35 C36 56(2) . . yes
C32 C31 C36 C35 52.9(15) . . yes
P2 C31 C36 C35 -172.1(10) . . yes
C34 C35 C36 C31 -52.0(17) . . yes
N2 Re N1 O1 -3(4) . . yes
P2 Re N1 O1 -101(4) . . yes
P1 Re N1 O1 96(4) . . yes
N1 Re N2 O2 -7(4) . . yes
P2 Re N2 O2 95(3) . . yes
P1 Re N2 O2 -102(3) . . yes
C60 B1 C42 C47 87.0(11) . . yes
C48 B1 C42 C47 -33.2(14) . . yes
C54 B1 C42 C47 -151.1(9) . . yes
C60 B1 C42 C43 -83.8(11) . . yes
C48 B1 C42 C43 156.0(9) . . yes
C54 B1 C42 C43 38.1(13) . . yes
C47 C42 C43 C44 -0.1(15) . . yes
B1 C42 C43 C44 171.3(10) . . yes
C42 C43 C44 C45 -1.4(17) . . yes
C42 C43 C44 C441 179.7(10) . . yes
C45 C44 C441 F442 114.8(13) . . yes
C43 C44 C441 F442 -66.3(15) . . yes
C45 C44 C441 F441 -9.2(18) . . yes
C43 C44 C441 F441 169.8(12) . . yes
C45 C44 C441 F443 -127.8(12) . . yes
C43 C44 C441 F443 51.2(16) . . yes
C43 C44 C45 C46 1.1(17) . . yes
C441 C44 C45 C46 180.0(11) . . yes
C44 C45 C46 C47 0.7(16) . . yes
C44 C45 C46 C461 -179.0(11) . . yes
C47 C46 C461 F461 -171.7(12) . . yes
C45 C46 C461 F461 8.0(19) . . yes
C47 C46 C461 F463 -43.2(18) . . yes
C45 C46 C461 F463 136.5(12) . . yes
C47 C46 C461 F462 70.8(14) . . yes
C45 C46 C461 F462 -109.5(12) . . yes
C43 C42 C47 C46 1.8(15) . . yes
B1 C42 C47 C46 -169.5(10) . . yes
C45 C46 C47 C42 -2.2(17) . . yes
C461 C46 C47 C42 177.5(11) . . yes
C60 B1 C48 C49 -158.0(9) . . yes
C54 B1 C48 C49 80.4(11) . . yes
C42 B1 C48 C49 -43.2(13) . . yes
C60 B1 C48 C53 31.7(13) . . yes
C54 B1 C48 C53 -89.9(11) . . yes
C42 B1 C48 C53 146.5(9) . . yes
C53 C48 C49 C50 -0.9(15) . . yes
B1 C48 C49 C50 -171.8(10) . . yes
C48 C49 C50 C51 -0.1(16) . . yes
C48 C49 C50 C501 178.4(10) . . yes
C51 C50 C501 F503 114.9(12) . . yes
C49 C50 C501 F503 -63.7(14) . . yes
C51 C50 C501 F501 -125.1(12) . . yes
C49 C50 C501 F501 56.3(15) . . yes
C51 C50 C501 F502 -5.1(17) . . yes
C49 C50 C501 F502 176.3(11) . . yes
C49 C50 C51 C52 0.5(16) . . yes
C501 C50 C51 C52 -178.1(11) . . yes
C50 C51 C52 C53 0.2(16) . . yes
C50 C51 C52 C521 179.4(10) . . yes
C53 C52 C521 F522 116.9(16) . . yes
C51 C52 C521 F522 -62.2(18) . . yes
C53 C52 C521 F523 -10.0(18) . . yes
C51 C52 C521 F523 170.9(13) . . yes
C53 C52 C521 F521 -124.9(14) . . yes
C51 C52 C521 F521 56.0(17) . . yes
C51 C52 C53 C48 -1.4(16) . . yes
C521 C52 C53 C48 179.5(10) . . yes
C49 C48 C53 C52 1.6(15) . . yes
B1 C48 C53 C52 172.5(10) . . yes
C60 B1 C54 C55 146.8(9) . . yes
C48 B1 C54 C55 -92.3(10) . . yes
C42 B1 C54 C55 30.5(13) . . yes
C60 B1 C54 C59 -40.6(12) . . yes
C48 B1 C54 C59 80.4(10) . . yes
C42 B1 C54 C59 -156.9(8) . . yes
C59 C54 C55 C56 1.7(14) . . yes
B1 C54 C55 C56 174.8(9) . . yes
C54 C55 C56 C57 1.4(15) . . yes
C54 C55 C56 C561 -177.6(10) . . yes
C57 C56 C561 F563 -94.8(18) . . yes
C55 C56 C561 F563 84.3(19) . . yes
C57 C56 C561 F561 28.2(19) . . yes
C55 C56 C561 F561 -152.8(15) . . yes
C57 C56 C561 F562 147.5(13) . . yes
C55 C56 C561 F562 -33.5(18) . . yes
C55 C56 C57 C58 -3.2(15) . . yes
C561 C56 C57 C58 175.8(10) . . yes
C56 C57 C58 C59 1.9(14) . . yes
C56 C57 C58 C581 -177.8(10) . . yes
C59 C58 C581 F582 -165.0(10) . . yes
C57 C58 C581 F582 14.7(15) . . yes
C59 C58 C581 F583 75.3(13) . . yes
C57 C58 C581 F583 -105.0(13) . . yes
C59 C58 C581 F581 -45.1(15) . . yes
C57 C58 C581 F581 134.6(11) . . yes
C57 C58 C59 C54 1.3(15) . . yes
C581 C58 C59 C54 -179.0(9) . . yes
C55 C54 C59 C58 -3.1(13) . . yes
B1 C54 C59 C58 -176.3(9) . . yes
C48 B1 C60 C65 46.1(12) . . yes
C54 B1 C60 C65 162.5(8) . . yes
C42 B1 C60 C65 -74.7(10) . . yes
C48 B1 C60 C61 -138.2(9) . . yes
C54 B1 C60 C61 -21.8(12) . . yes
C42 B1 C60 C61 101.0(10) . . yes
C65 C60 C61 C62 -1.7(14) . . yes
B1 C60 C61 C62 -177.6(9) . . yes
C60 C61 C62 C63 0.3(15) . . yes
C60 C61 C62 C621 -177.0(10) . . yes
C63 C62 C621 F622 -3.6(18) . . yes
C61 C62 C621 F622 173.7(11) . . yes
C63 C62 C621 F621 -129.5(13) . . yes
C61 C62 C621 F621 47.8(17) . . yes
C63 C62 C621 F623 115.2(13) . . yes
C61 C62 C621 F623 -67.4(15) . . yes
C61 C62 C63 C64 2.6(16) . . yes
C621 C62 C63 C64 179.9(11) . . yes
C62 C63 C64 C65 -4.2(17) . . yes
C62 C63 C64 C641 176.8(14) . . yes
C63 C64 C641 F643 -130(2) . . yes
C65 C64 C641 F643 51(3) . . yes
C63 C64 C641 F641 -1(3) . . yes
C65 C64 C641 F641 -179.9(18) . . yes
C63 C64 C641 F642 119.2(16) . . yes
C65 C64 C641 F642 -60(2) . . yes
C63 C64 C65 C60 2.9(18) . . yes
C641 C64 C65 C60 -178.1(14) . . yes
C61 C60 C65 C64 0.1(15) . . yes
B1 C60 C65 C64 176.1(10) . . yes
C39 C37 C38 C39 3(3) 2_766 . yes
C37 C38 C39 C37 -3(3) . 2_766 yes
C703 O3 C702 C705 170(13) . . yes
O3 O3 C702 C705 -2(16) 2_665 . yes
C702 O3 C702 C705 -2(16) 2_665 . yes
C703 O3 C702 O3 172(8) . 2_665 yes
C702 O3 C702 O3 -0.002(11) 2_665 2_665 yes
C702 O3 C703 C704 -180(5) . . yes
O3 O3 C703 C704 -13(10) 2_665 . yes
C702 O3 C703 C704 -6(6) 2_665 . yes
O3 C703 C704 C705 3(6) . 2_665 yes
O3 C702 C705 C704 8(18) . 2_665 yes
O3 C702 C705 C704 6(7) 2_665 2_665 yes
